data_9000752
loop_
_publ_author_name
'Wallace, J. H.'
'Wenk, H. R.'

_publ_section_title
;
 Structure variation in low cordierites
 Brg 50
;
_journal_name_full 'American Mineralogist'
_journal_page_first 96
_journal_page_last 111
_journal_volume 65
_journal_year 1980
_chemical_compound_source 'Alpe Lera Sura, Bergell Alps, Switzerland'
_chemical_formula_sum 'Al5.743 Fe0.18 H0.71 Mg1.766 O18.71 Si4.823'
_chemical_name_mineral Cordierite
_space_group_IT_number 66
_symmetry_space_group_name_Hall '-C 2 2c'
_symmetry_space_group_name_H-M 'C c c m'
_cell_angle_alpha 90
_cell_angle_beta 90
_cell_angle_gamma 90
_cell_formula_units_Z 4
_cell_length_a 17.089
_cell_length_b 9.737
_cell_length_c 9.344
_cell_volume 1554.800
_database_code_amcsd 0000765
_exptl_crystal_density_diffrn 2.749
_cod_original_cell_volume 1554.801
_cod_original_formula_sum 'Mg1.766 Fe.18 Al5.743 Si4.823 O18.71 H.71'
_cod_database_code 9000752

loop_
_space_group_symop_operation_xyz
x,y,z
1/2+x,1/2+y,z
x,-y,1/2+z
1/2+x,1/2-y,1/2+z
-x,y,1/2-z
1/2-x,1/2+y,1/2-z
-x,y,1/2+z
1/2-x,1/2+y,1/2+z
x,-y,1/2-z
1/2+x,1/2-y,1/2-z
x,y,-z
1/2+x,1/2+y,-z
-x,-y,z
1/2-x,1/2-y,z
-x,-y,-z
1/2-x,1/2-y,-z

loop_
_atom_site_aniso_label
_atom_site_aniso_U_11
_atom_site_aniso_U_22
_atom_site_aniso_U_33
_atom_site_aniso_U_12
_atom_site_aniso_U_13
_atom_site_aniso_U_23
Mg1 0.00370 0.00538 0.00708 0.00000 0.00000 -0.00032
Fe1 0.00370 0.00538 0.00708 0.00000 0.00000 -0.00032
Al1 0.00488 0.00490 0.00487 0.00143 0.00000 0.00000
Si2 0.00414 0.00543 0.00372 0.00000 0.00000 0.00000
Al2 0.00414 0.00543 0.00372 0.00000 0.00000 0.00000
Si3 0.00429 0.00351 0.00433 0.00000 0.00000 0.00000
Si4 0.00311 0.00427 0.00451 -0.00051 0.00000 0.00000
Al5 0.00281 0.00461 0.00438 0.00067 0.00000 0.00000
Si5 0.00281 0.00461 0.00438 0.00067 0.00000 0.00000
O1 0.01213 0.00821 0.00748 -0.00059 0.00202 -0.00088
O2 0.00858 0.01090 0.00854 -0.00084 0.00008 -0.00309
O3 0.00917 0.01028 0.00818 0.00185 -0.00146 -0.00198
O4 0.00858 0.01623 0.01716 -0.00084 0.00000 0.00000
O5 0.01332 0.01105 0.01654 0.00379 0.00000 0.00000
O6 0.01465 0.00687 0.01672 -0.00261 0.00000 0.00000
O-H1 0.47343 0.11527 0.07519 0.00000 0.00000 0.00000
O-H2 0.02959 0.02882 0.04423 0.01686 0.00000 0.00000

loop_
_atom_site_label
_atom_site_fract_x
_atom_site_fract_y
_atom_site_fract_z
_atom_site_occupancy
Mg1 0.33734 0.00000 0.25000 0.88300
Fe1 0.33734 0.00000 0.25000 0.09000
Al1 0.25011 0.25000 0.25010 0.96000
Si2 0.00000 0.50000 0.25000 0.87100
Al2 0.00000 0.50000 0.25000 0.09700
Si3 0.19236 0.07803 0.00000 0.96300
Si4 0.13526 -0.23704 0.00000 0.96500
Al5 0.05077 0.30795 0.00000 0.90300
Si5 0.05077 0.30795 0.00000 0.04800
O1 0.24695 -0.10317 0.35876 1.00000
O2 0.06199 -0.41601 0.34877 1.00000
O3 -0.17335 -0.30949 0.35847 1.00000
O4 0.04332 -0.24787 0.00000 1.00000
O5 0.12217 0.18414 0.00000 1.00000
O6 0.16438 -0.07957 0.00000 1.00000
O-H1 0.00000 0.00000 0.25000 0.60000
O-H2 0.00000 0.00000 0.00000 0.11000

loop_
_cod_changelog_entry_id
_cod_changelog_entry_author
_cod_changelog_entry_date
_cod_changelog_entry_text
1
;cod-tools version 3.10.1
Id: cif_fix_AMCSD_aniso_labels 10200 2024-08-01 14:09:44Z saulius
;
2024-08-02T12:19:48+03:00
;Changed the following '_atom_site_aniso_label' values:
'OH1' -> 'O-H1'
'OH2' -> 'O-H2'
;

loop_
_cod_related_entry_id
_cod_related_entry_database
_cod_related_entry_code
1 AMCSD 0000765
